data_7200650
loop_
_publ_author_name
'Deng, Hai-Ying'
'He, Jian-Rong'
'Pan, Mei'
'Li, Lei'
'Su, Cheng-Yong'

_publ_section_title
;
 Synergistic metal and anion effects on the formation of coordination
 assemblies from a N,N&#x2032;-bis(3-pyridylmethyl)naphthalene diimide
 ligand
;
_journal_issue 5
_journal_name_full CrystEngComm
_journal_page_first 909
_journal_paper_doi 10.1039/b819608g
_journal_volume 11
_journal_year 2009
_chemical_formula_sum 'C54 H32 N10 O8 S2 Zn'
_chemical_formula_weight 1078.39
_chemical_name_systematic
;
?
;
_space_group_IT_number 14
_symmetry_cell_setting monoclinic
_symmetry_space_group_name_Hall '-P 2ybc'
_symmetry_space_group_name_H-M 'P 1 21/c 1'
_atom_sites_solution_hydrogens geom
_atom_sites_solution_primary direct
_atom_sites_solution_secondary difmap
_audit_creation_method SHELXL-97
_cell_angle_alpha 90.00
_cell_angle_beta 102.693(3)
_cell_angle_gamma 90.00
_cell_formula_units_Z 2
_cell_length_a 13.3355(17)
_cell_length_b 19.351(3)
_cell_length_c 8.9028(12)
_cell_measurement_reflns_used 4140
_cell_measurement_temperature 173(2)
_cell_measurement_theta_max 27.060
_cell_measurement_theta_min 2.570
_cell_volume 2241.3(5)
_computing_structure_refinement 'SHELXL-97 (Sheldrick, 1997)'
_computing_structure_solution 'SHELXS-97 (Sheldrick, 1990)'
_diffrn_ambient_temperature 173(2)
_diffrn_measured_fraction_theta_full 0.978
_diffrn_measured_fraction_theta_max 0.978
_diffrn_measurement_device_type Bruker
_diffrn_radiation_monochromator graphite
_diffrn_radiation_source 'fine-focus sealed tube'
_diffrn_radiation_type MoK\a
_diffrn_radiation_wavelength 0.71073
_diffrn_reflns_av_R_equivalents 0.0263
_diffrn_reflns_av_sigmaI/netI 0.0375
_diffrn_reflns_limit_h_max 9
_diffrn_reflns_limit_h_min -17
_diffrn_reflns_limit_k_max 21
_diffrn_reflns_limit_k_min -24
_diffrn_reflns_limit_l_max 11
_diffrn_reflns_limit_l_min -8
_diffrn_reflns_number 11396
_diffrn_reflns_theta_full 27.00
_diffrn_reflns_theta_max 27.00
_diffrn_reflns_theta_min 1.57
_exptl_absorpt_coefficient_mu 0.716
_exptl_absorpt_correction_T_max 0.8033
_exptl_absorpt_correction_T_min 0.7251
_exptl_absorpt_correction_type multi-scan
_exptl_crystal_colour red
_exptl_crystal_density_diffrn 1.598
_exptl_crystal_density_method 'not measured'
_exptl_crystal_description block
_exptl_crystal_F_000 1104
_exptl_crystal_size_max 0.48
_exptl_crystal_size_mid 0.44
_exptl_crystal_size_min 0.32
_refine_diff_density_max 0.477
_refine_diff_density_min -0.427
_refine_diff_density_rms 0.073
_refine_ls_extinction_method none
_refine_ls_goodness_of_fit_ref 1.041
_refine_ls_hydrogen_treatment geom
_refine_ls_matrix_type full
_refine_ls_number_parameters 340
_refine_ls_number_reflns 4797
_refine_ls_number_restraints 0
_refine_ls_restrained_S_all 1.041
_refine_ls_R_factor_all 0.0740
_refine_ls_R_factor_gt 0.0467
_refine_ls_shift/su_max 0.000
_refine_ls_shift/su_mean 0.000
_refine_ls_structure_factor_coef Fsqd
_refine_ls_weighting_details 'calc w=1/[\s^2^(Fo^2^)+(0.0979P)^2^+0.0000P] where P=(Fo^2^+2Fc^2^)/3'
_refine_ls_weighting_scheme calc
_refine_ls_wR_factor_gt 0.1324
_refine_ls_wR_factor_ref 0.1548
_reflns_number_gt 3312
_reflns_number_total 4797
_reflns_threshold_expression >2sigma(I)
_cod_data_source_file b819608g.txt
_cod_data_source_block 3
_cod_depositor_comments
;
The following automatic conversions were performed:
'_symmetry_cell_setting' value 'Monoclinic' changed to 'monoclinic'
according to '/home/saulius/struct/CIF-dictionaries/cif_core.dic'
dictionary named 'cif_core.dic' version 2.4.1 from 2010-06-29.

Automatic conversion script
Id: cif_fix_enum 1527 2010-12-29 10:47:43Z saulius 
;
_cod_original_cell_volume 2241.2(5)
_cod_original_sg_symbol_H-M P2(1)/c
_cod_database_code 7200650

loop_
_symmetry_equiv_pos_as_xyz
'x, y, z'
'-x, y+1/2, -z+1/2'
'-x, -y, -z'
'x, -y-1/2, z-1/2'

loop_
_atom_site_label
_atom_site_type_symbol
_atom_site_fract_x
_atom_site_fract_y
_atom_site_fract_z
_atom_site_U_iso_or_equiv
_atom_site_adp_type
_atom_site_occupancy
_atom_site_symmetry_multiplicity
_atom_site_calc_flag
_atom_site_refinement_flags
_atom_site_disorder_assembly
_atom_site_disorder_group
Zn1 Zn 0.5000 0.0000 0.5000 0.04030(18) Uani 1 2 d S . .
S1 S 0.14890(6) 0.01379(4) 0.51160(11) 0.0508(2) Uani 1 1 d . . .
C17 C 0.08469(19) 0.10927(14) 0.1015(3) 0.0359(6) Uani 1 1 d . . .
C19 C 0.07879(19) 0.18223(14) 0.1057(3) 0.0336(6) Uani 1 1 d . . .
C8 C 0.1473(2) 0.22392(15) 0.0462(3) 0.0371(6) Uani 1 1 d . . .
C20 C 0.00351(19) 0.21362(14) 0.1723(3) 0.0357(6) Uani 1 1 d . . .
C18 C 0.1626(2) 0.07556(15) 0.0325(3) 0.0388(6) Uani 1 1 d . . .
C15 C -0.0583(2) 0.10094(15) 0.2263(3) 0.0409(7) Uani 1 1 d . . .
H15A H -0.1050 0.0730 0.2661 0.049 Uiso 1 1 calc R . .
C7 C 0.2266(2) 0.19198(16) -0.0237(3) 0.0403(7) Uani 1 1 d . . .
C14 C -0.0651(2) 0.17222(14) 0.2319(3) 0.0358(6) Uani 1 1 d . . .
C11 C -0.0014(2) 0.28657(14) 0.1785(3) 0.0391(7) Uani 1 1 d . . .
C16 C 0.0174(2) 0.06983(15) 0.1618(3) 0.0397(7) Uani 1 1 d . . .
H16A H 0.0223 0.0209 0.1599 0.048 Uiso 1 1 calc R . .
C12 C -0.0785(2) 0.32043(16) 0.2512(3) 0.0441(7) Uani 1 1 d . . .
C10 C 0.0661(2) 0.32601(15) 0.1189(3) 0.0443(7) Uani 1 1 d . . .
H10A H 0.0620 0.3750 0.1230 0.053 Uiso 1 1 calc R . .
C13 C -0.1461(2) 0.20436(15) 0.3007(3) 0.0422(7) Uani 1 1 d . . .
C21 C -0.2257(2) 0.31007(17) 0.3765(4) 0.0467(7) Uani 1 1 d . . .
H21A H -0.1999 0.3556 0.4191 0.056 Uiso 1 1 calc R . .
H21B H -0.2361 0.2808 0.4631 0.056 Uiso 1 1 calc R . .
C6 C 0.3069(2) 0.08687(16) -0.0966(3) 0.0421(7) Uani 1 1 d . . .
H6A H 0.3164 0.1146 -0.1859 0.050 Uiso 1 1 calc R . .
H6B H 0.2833 0.0402 -0.1344 0.050 Uiso 1 1 calc R . .
C3 C 0.4987(2) 0.10218(15) -0.0158(3) 0.0400(7) Uani 1 1 d . . .
H3A H 0.4987 0.1212 -0.1142 0.048 Uiso 1 1 calc R . .
C27 C 0.2640(2) 0.02483(14) 0.4890(3) 0.0372(6) Uani 1 1 d . . .
C2 C 0.4089(2) 0.08086(14) 0.0186(3) 0.0350(6) Uani 1 1 d . . .
C9 C 0.1404(2) 0.29561(15) 0.0529(3) 0.0417(7) Uani 1 1 d . . .
H9A H 0.1865 0.3237 0.0123 0.050 Uiso 1 1 calc R . .
C1 C 0.4145(2) 0.05186(15) 0.1632(3) 0.0405(7) Uani 1 1 d . . .
H1A H 0.3526 0.0358 0.1875 0.049 Uiso 1 1 calc R . .
C5 C 0.5883(2) 0.06817(14) 0.2346(3) 0.0369(6) Uani 1 1 d . . .
H5A H 0.6509 0.0651 0.3099 0.044 Uiso 1 1 calc R . .
C23 C -0.3274(2) 0.31995(16) 0.2649(3) 0.0412(7) Uani 1 1 d . . .
C24 C -0.3995(2) 0.26763(18) 0.2369(5) 0.0584(9) Uani 1 1 d . . .
H24A H -0.3851 0.2242 0.2868 0.070 Uiso 1 1 calc R . .
C4 C 0.5902(2) 0.09598(16) 0.0935(4) 0.0445(7) Uani 1 1 d . . .
H4A H 0.6531 0.1108 0.0709 0.053 Uiso 1 1 calc R . .
C22 C -0.3537(2) 0.38290(16) 0.1930(3) 0.0412(7) Uani 1 1 d . . .
H22A H -0.3044 0.4191 0.2110 0.049 Uiso 1 1 calc R . .
C26 C -0.5120(2) 0.34236(17) 0.0701(4) 0.0513(8) Uani 1 1 d . . .
H26A H -0.5761 0.3495 0.0001 0.062 Uiso 1 1 calc R . .
C25 C -0.4926(2) 0.27884(18) 0.1354(5) 0.0629(10) Uani 1 1 d . . .
H25A H -0.5421 0.2429 0.1119 0.075 Uiso 1 1 calc R . .
N3 N -0.14689(17) 0.27722(12) 0.3036(3) 0.0409(6) Uani 1 1 d . . .
N2 N 0.22787(17) 0.11953(12) -0.0282(3) 0.0386(6) Uani 1 1 d . . .
N1 N 0.50194(16) 0.04517(12) 0.2703(3) 0.0368(5) Uani 1 1 d . . .
N5 N 0.34813(18) 0.03080(14) 0.4734(3) 0.0468(6) Uani 1 1 d . . .
N4 N -0.44615(17) 0.39548(13) 0.0984(3) 0.0421(6) Uani 1 1 d . . .
O1 O 0.17359(15) 0.01330(11) 0.0278(3) 0.0479(5) Uani 1 1 d . . .
O2 O 0.28891(15) 0.22479(11) -0.0753(3) 0.0514(6) Uani 1 1 d . . .
O3 O -0.08152(18) 0.38241(11) 0.2687(3) 0.0594(6) Uani 1 1 d . . .
O4 O -0.20776(16) 0.17181(12) 0.3506(3) 0.0542(6) Uani 1 1 d . . .

loop_
_atom_site_aniso_label
_atom_site_aniso_U_11
_atom_site_aniso_U_22
_atom_site_aniso_U_33
_atom_site_aniso_U_23
_atom_site_aniso_U_13
_atom_site_aniso_U_12
Zn1 0.0260(3) 0.0646(4) 0.0303(3) 0.0044(2) 0.00600(19) -0.0032(2)
S1 0.0340(4) 0.0602(5) 0.0601(6) 0.0075(4) 0.0147(4) 0.0032(3)
C17 0.0287(14) 0.0383(15) 0.0354(15) 0.0028(12) -0.0041(11) -0.0014(11)
C19 0.0304(14) 0.0376(15) 0.0279(13) 0.0020(11) -0.0041(11) -0.0007(11)
C8 0.0342(14) 0.0444(16) 0.0277(14) 0.0029(12) -0.0044(11) -0.0031(12)
C20 0.0309(14) 0.0414(16) 0.0286(14) 0.0012(11) -0.0069(11) -0.0006(11)
C18 0.0324(14) 0.0411(17) 0.0377(15) 0.0007(12) -0.0031(12) -0.0024(12)
C15 0.0334(15) 0.0447(17) 0.0415(16) 0.0065(13) 0.0018(12) -0.0016(12)
C7 0.0337(15) 0.0500(18) 0.0333(15) 0.0032(13) -0.0013(12) -0.0050(12)
C14 0.0323(14) 0.0402(15) 0.0308(14) 0.0018(11) -0.0016(11) 0.0028(11)
C11 0.0411(16) 0.0397(16) 0.0311(15) -0.0009(12) -0.0037(12) 0.0014(12)
C16 0.0336(14) 0.0360(15) 0.0458(16) 0.0029(13) 0.0011(13) 0.0004(11)
C12 0.0486(17) 0.0447(18) 0.0324(15) -0.0024(13) -0.0056(13) 0.0036(14)
C10 0.0525(18) 0.0355(15) 0.0383(16) 0.0004(12) -0.0045(14) -0.0031(13)
C13 0.0349(15) 0.0499(18) 0.0360(16) 0.0028(13) -0.0047(13) 0.0041(13)
C21 0.0472(17) 0.0538(18) 0.0363(16) -0.0060(14) 0.0032(13) 0.0080(14)
C6 0.0376(15) 0.0573(19) 0.0298(14) -0.0005(13) 0.0043(12) 0.0022(13)
C3 0.0432(17) 0.0437(17) 0.0359(16) 0.0089(12) 0.0147(13) 0.0035(12)
C27 0.0389(16) 0.0369(15) 0.0357(15) 0.0051(12) 0.0079(13) 0.0030(12)
C2 0.0361(14) 0.0387(15) 0.0302(14) -0.0030(11) 0.0075(12) 0.0017(11)
C9 0.0432(16) 0.0420(17) 0.0359(16) 0.0052(12) 0.0001(13) -0.0077(13)
C1 0.0317(14) 0.0529(18) 0.0382(15) 0.0020(13) 0.0100(12) -0.0058(13)
C5 0.0321(14) 0.0385(15) 0.0398(16) 0.0012(12) 0.0075(12) 0.0030(11)
C23 0.0367(15) 0.0519(18) 0.0349(15) -0.0101(13) 0.0076(12) 0.0079(13)
C24 0.049(2) 0.0461(19) 0.078(3) -0.0100(17) 0.0100(18) 0.0093(15)
C4 0.0352(15) 0.0521(18) 0.0498(18) 0.0099(14) 0.0168(14) 0.0016(13)
C22 0.0350(15) 0.0550(18) 0.0339(15) -0.0066(13) 0.0080(12) 0.0029(13)
C26 0.0361(16) 0.065(2) 0.0464(18) -0.0206(16) -0.0039(14) 0.0059(14)
C25 0.0417(18) 0.049(2) 0.091(3) -0.023(2) -0.0012(18) 0.0046(15)
N3 0.0344(13) 0.0476(14) 0.0366(13) -0.0027(11) -0.0015(10) 0.0072(11)
N2 0.0317(12) 0.0478(14) 0.0340(13) 0.0016(10) 0.0024(10) -0.0004(10)
N1 0.0304(11) 0.0497(14) 0.0309(12) -0.0013(10) 0.0082(10) -0.0010(10)
N5 0.0296(13) 0.0673(17) 0.0432(15) 0.0069(13) 0.0073(11) -0.0017(12)
N4 0.0342(13) 0.0584(16) 0.0329(13) -0.0059(11) 0.0055(10) 0.0061(11)
O1 0.0402(12) 0.0438(13) 0.0590(14) -0.0028(10) 0.0093(11) 0.0014(9)
O2 0.0436(12) 0.0594(13) 0.0508(13) 0.0060(11) 0.0095(10) -0.0124(10)
O3 0.0770(17) 0.0430(13) 0.0583(15) -0.0067(11) 0.0150(13) 0.0061(11)
O4 0.0431(12) 0.0564(14) 0.0658(15) 0.0101(12) 0.0179(11) 0.0054(10)

loop_
_atom_type_symbol
_atom_type_description
_atom_type_scat_dispersion_real
_atom_type_scat_dispersion_imag
_atom_type_scat_source
C C 0.0033 0.0016 'International Tables Vol C Tables 4.2.6.8 and 6.1.1.4'
H H 0.0000 0.0000 'International Tables Vol C Tables 4.2.6.8 and 6.1.1.4'
N N 0.0061 0.0033 'International Tables Vol C Tables 4.2.6.8 and 6.1.1.4'
O O 0.0106 0.0060 'International Tables Vol C Tables 4.2.6.8 and 6.1.1.4'
S S 0.1246 0.1234 'International Tables Vol C Tables 4.2.6.8 and 6.1.1.4'
Zn Zn 0.2839 1.4301 'International Tables Vol C Tables 4.2.6.8 and 6.1.1.4'

loop_
_geom_angle_atom_site_label_1
_geom_angle_atom_site_label_2
_geom_angle_atom_site_label_3
_geom_angle
_geom_angle_site_symmetry_1
_geom_angle_site_symmetry_3
_geom_angle_publ_flag
N5 Zn1 N5 180.0 3_656 . ?
N5 Zn1 N1 90.54(9) 3_656 . ?
N5 Zn1 N1 89.46(9) . . ?
N5 Zn1 N1 89.46(9) 3_656 3_656 ?
N5 Zn1 N1 90.54(9) . 3_656 ?
N1 Zn1 N1 180.00(11) . 3_656 ?
N5 Zn1 N4 89.65(10) 3_656 4_666 ?
N5 Zn1 N4 90.35(10) . 4_666 ?
N1 Zn1 N4 86.44(8) . 4_666 ?
N1 Zn1 N4 93.56(8) 3_656 4_666 ?
N5 Zn1 N4 90.35(10) 3_656 2_545 ?
N5 Zn1 N4 89.65(10) . 2_545 ?
N1 Zn1 N4 93.56(8) . 2_545 ?
N1 Zn1 N4 86.44(8) 3_656 2_545 ?
N4 Zn1 N4 180.00(6) 4_666 2_545 ?
C16 C17 C19 119.9(3) . . ?
C16 C17 C18 119.9(3) . . ?
C19 C17 C18 120.2(2) . . ?
C8 C19 C20 119.5(3) . . ?
C8 C19 C17 121.2(3) . . ?
C20 C19 C17 119.3(2) . . ?
C9 C8 C19 120.0(3) . . ?
C9 C8 C7 119.8(3) . . ?
C19 C8 C7 120.3(3) . . ?
C14 C20 C19 119.7(2) . . ?
C14 C20 C11 121.0(3) . . ?
C19 C20 C11 119.3(3) . . ?
O1 C18 N2 119.8(3) . . ?
O1 C18 C17 123.7(3) . . ?
N2 C18 C17 116.4(3) . . ?
C14 C15 C16 120.1(3) . . ?
C14 C15 H15A 119.9 . . ?
C16 C15 H15A 119.9 . . ?
O2 C7 N2 119.9(3) . . ?
O2 C7 C8 123.7(3) . . ?
N2 C7 C8 116.4(2) . . ?
C15 C14 C20 120.1(3) . . ?
C15 C14 C13 119.4(3) . . ?
C20 C14 C13 120.5(3) . . ?
C10 C11 C20 120.0(3) . . ?
C10 C11 C12 120.0(3) . . ?
C20 C11 C12 120.0(3) . . ?
C17 C16 C15 120.8(3) . . ?
C17 C16 H16A 119.6 . . ?
C15 C16 H16A 119.6 . . ?
O3 C12 N3 120.6(3) . . ?
O3 C12 C11 122.6(3) . . ?
N3 C12 C11 116.7(3) . . ?
C11 C10 C9 121.1(3) . . ?
C11 C10 H10A 119.4 . . ?
C9 C10 H10A 119.4 . . ?
O4 C13 N3 120.7(3) . . ?
O4 C13 C14 123.5(3) . . ?
N3 C13 C14 115.8(3) . . ?
N3 C21 C23 112.7(2) . . ?
N3 C21 H21A 109.1 . . ?
C23 C21 H21A 109.1 . . ?
N3 C21 H21B 109.1 . . ?
C23 C21 H21B 109.1 . . ?
H21A C21 H21B 107.8 . . ?
N2 C6 C2 111.7(2) . . ?
N2 C6 H6A 109.3 . . ?
C2 C6 H6A 109.3 . . ?
N2 C6 H6B 109.3 . . ?
C2 C6 H6B 109.3 . . ?
H6A C6 H6B 107.9 . . ?
C2 C3 C4 119.7(3) . . ?
C2 C3 H3A 120.1 . . ?
C4 C3 H3A 120.1 . . ?
N5 C27 S1 178.0(3) . . ?
C3 C2 C1 117.3(2) . . ?
C3 C2 C6 121.7(2) . . ?
C1 C2 C6 121.0(2) . . ?
C10 C9 C8 120.1(3) . . ?
C10 C9 H9A 120.0 . . ?
C8 C9 H9A 120.0 . . ?
N1 C1 C2 124.0(2) . . ?
N1 C1 H1A 118.0 . . ?
C2 C1 H1A 118.0 . . ?
N1 C5 C4 122.5(3) . . ?
N1 C5 H5A 118.7 . . ?
C4 C5 H5A 118.7 . . ?
C24 C23 C22 117.8(3) . . ?
C24 C23 C21 121.1(3) . . ?
C22 C23 C21 121.1(3) . . ?
C23 C24 C25 119.5(3) . . ?
C23 C24 H24A 120.2 . . ?
C25 C24 H24A 120.2 . . ?
C5 C4 C3 119.1(3) . . ?
C5 C4 H4A 120.5 . . ?
C3 C4 H4A 120.5 . . ?
N4 C22 C23 123.3(3) . . ?
N4 C22 H22A 118.3 . . ?
C23 C22 H22A 118.3 . . ?
N4 C26 C25 123.9(3) . . ?
N4 C26 H26A 118.1 . . ?
C25 C26 H26A 118.1 . . ?
C26 C25 C24 118.7(3) . . ?
C26 C25 H25A 120.7 . . ?
C24 C25 H25A 120.7 . . ?
C12 N3 C13 125.9(2) . . ?
C12 N3 C21 117.8(3) . . ?
C13 N3 C21 116.3(2) . . ?
C7 N2 C18 125.6(2) . . ?
C7 N2 C6 117.1(2) . . ?
C18 N2 C6 117.3(2) . . ?
C5 N1 C1 117.3(2) . . ?
C5 N1 Zn1 122.20(18) . . ?
C1 N1 Zn1 120.46(18) . . ?
C27 N5 Zn1 154.0(2) . . ?
C26 N4 C22 116.7(3) . . ?
C26 N4 Zn1 118.3(2) . 2 ?
C22 N4 Zn1 124.8(2) . 2 ?

loop_
_geom_bond_atom_site_label_1
_geom_bond_atom_site_label_2
_geom_bond_distance
_geom_bond_site_symmetry_2
_geom_bond_publ_flag
Zn1 N5 2.074(2) 3_656 ?
Zn1 N5 2.074(2) . ?
Zn1 N1 2.229(2) . ?
Zn1 N1 2.229(2) 3_656 ?
Zn1 N4 2.258(2) 4_666 ?
Zn1 N4 2.258(2) 2_545 ?
S1 C27 1.605(3) . ?
C17 C16 1.374(4) . ?
C17 C19 1.415(4) . ?
C17 C18 1.471(4) . ?
C19 C8 1.407(4) . ?
C19 C20 1.410(4) . ?
C8 C9 1.393(4) . ?
C8 C7 1.475(4) . ?
C20 C14 1.405(4) . ?
C20 C11 1.415(4) . ?
C18 O1 1.215(3) . ?
C18 N2 1.407(4) . ?
C15 C14 1.384(4) . ?
C15 C16 1.402(4) . ?
C15 H15A 0.9500 . ?
C7 O2 1.213(3) . ?
C7 N2 1.403(4) . ?
C14 C13 1.489(4) . ?
C11 C10 1.372(4) . ?
C11 C12 1.483(4) . ?
C16 H16A 0.9500 . ?
C12 O3 1.211(4) . ?
C12 N3 1.391(4) . ?
C10 C9 1.388(4) . ?
C10 H10A 0.9500 . ?
C13 O4 1.197(3) . ?
C13 N3 1.410(4) . ?
C21 N3 1.494(4) . ?
C21 C23 1.507(4) . ?
C21 H21A 0.9900 . ?
C21 H21B 0.9900 . ?
C6 N2 1.471(4) . ?
C6 C2 1.517(4) . ?
C6 H6A 0.9900 . ?
C6 H6B 0.9900 . ?
C3 C2 1.364(4) . ?
C3 C4 1.388(4) . ?
C3 H3A 0.9500 . ?
C27 N5 1.167(3) . ?
C2 C1 1.391(4) . ?
C9 H9A 0.9500 . ?
C1 N1 1.341(3) . ?
C1 H1A 0.9500 . ?
C5 N1 1.337(3) . ?
C5 C4 1.372(4) . ?
C5 H5A 0.9500 . ?
C23 C24 1.380(4) . ?
C23 C22 1.385(4) . ?
C24 C25 1.383(5) . ?
C24 H24A 0.9500 . ?
C4 H4A 0.9500 . ?
C22 N4 1.353(4) . ?
C22 H22A 0.9500 . ?
C26 N4 1.339(4) . ?
C26 C25 1.360(5) . ?
C26 H26A 0.9500 . ?
C25 H25A 0.9500 . ?
N4 Zn1 2.258(2) 2 ?

loop_
_geom_torsion_atom_site_label_1
_geom_torsion_atom_site_label_2
_geom_torsion_atom_site_label_3
_geom_torsion_atom_site_label_4
_geom_torsion
_geom_torsion_site_symmetry_1
_geom_torsion_site_symmetry_2
_geom_torsion_site_symmetry_3
_geom_torsion_site_symmetry_4
_geom_torsion_publ_flag
C16 C17 C19 C8 179.3(3) . . . . ?
C18 C17 C19 C8 -0.7(4) . . . . ?
C16 C17 C19 C20 0.0(4) . . . . ?
C18 C17 C19 C20 180.0(2) . . . . ?
C20 C19 C8 C9 -0.2(4) . . . . ?
C17 C19 C8 C9 -179.5(2) . . . . ?
C20 C19 C8 C7 179.9(2) . . . . ?
C17 C19 C8 C7 0.6(4) . . . . ?
C8 C19 C20 C14 180.0(2) . . . . ?
C17 C19 C20 C14 -0.7(4) . . . . ?
C8 C19 C20 C11 -0.2(4) . . . . ?
C17 C19 C20 C11 179.1(2) . . . . ?
C16 C17 C18 O1 -1.6(4) . . . . ?
C19 C17 C18 O1 178.4(3) . . . . ?
C16 C17 C18 N2 179.4(2) . . . . ?
C19 C17 C18 N2 -0.6(4) . . . . ?
C9 C8 C7 O2 1.1(4) . . . . ?
C19 C8 C7 O2 -179.0(3) . . . . ?
C9 C8 C7 N2 -179.1(2) . . . . ?
C19 C8 C7 N2 0.8(4) . . . . ?
C16 C15 C14 C20 0.3(4) . . . . ?
C16 C15 C14 C13 180.0(3) . . . . ?
C19 C20 C14 C15 0.5(4) . . . . ?
C11 C20 C14 C15 -179.3(2) . . . . ?
C19 C20 C14 C13 -179.2(2) . . . . ?
C11 C20 C14 C13 1.1(4) . . . . ?
C14 C20 C11 C10 -179.7(3) . . . . ?
C19 C20 C11 C10 0.5(4) . . . . ?
C14 C20 C11 C12 1.1(4) . . . . ?
C19 C20 C11 C12 -178.6(2) . . . . ?
C19 C17 C16 C15 0.8(4) . . . . ?
C18 C17 C16 C15 -179.2(3) . . . . ?
C14 C15 C16 C17 -1.0(4) . . . . ?
C10 C11 C12 O3 -4.2(4) . . . . ?
C20 C11 C12 O3 174.9(3) . . . . ?
C10 C11 C12 N3 177.6(2) . . . . ?
C20 C11 C12 N3 -3.2(4) . . . . ?
C20 C11 C10 C9 -0.4(4) . . . . ?
C12 C11 C10 C9 178.7(3) . . . . ?
C15 C14 C13 O4 -1.1(4) . . . . ?
C20 C14 C13 O4 178.6(3) . . . . ?
C15 C14 C13 N3 179.2(2) . . . . ?
C20 C14 C13 N3 -1.1(4) . . . . ?
C4 C3 C2 C1 -1.6(4) . . . . ?
C4 C3 C2 C6 179.7(3) . . . . ?
N2 C6 C2 C3 -130.5(3) . . . . ?
N2 C6 C2 C1 50.9(4) . . . . ?
C11 C10 C9 C8 0.0(4) . . . . ?
C19 C8 C9 C10 0.3(4) . . . . ?
C7 C8 C9 C10 -179.8(3) . . . . ?
C3 C2 C1 N1 1.5(4) . . . . ?
C6 C2 C1 N1 -179.8(3) . . . . ?
N3 C21 C23 C24 85.5(4) . . . . ?
N3 C21 C23 C22 -97.7(3) . . . . ?
C22 C23 C24 C25 2.2(5) . . . . ?
C21 C23 C24 C25 179.0(3) . . . . ?
N1 C5 C4 C3 1.6(4) . . . . ?
C2 C3 C4 C5 0.2(5) . . . . ?
C24 C23 C22 N4 0.5(4) . . . . ?
C21 C23 C22 N4 -176.4(3) . . . . ?
N4 C26 C25 C24 -0.3(6) . . . . ?
C23 C24 C25 C26 -2.3(5) . . . . ?
O3 C12 N3 C13 -174.8(3) . . . . ?
C11 C12 N3 C13 3.4(4) . . . . ?
O3 C12 N3 C21 2.1(4) . . . . ?
C11 C12 N3 C21 -179.7(2) . . . . ?
O4 C13 N3 C12 179.1(3) . . . . ?
C14 C13 N3 C12 -1.2(4) . . . . ?
O4 C13 N3 C21 2.0(4) . . . . ?
C14 C13 N3 C21 -178.3(2) . . . . ?
C23 C21 N3 C12 95.9(3) . . . . ?
C23 C21 N3 C13 -86.8(3) . . . . ?
O2 C7 N2 C18 177.5(3) . . . . ?
C8 C7 N2 C18 -2.3(4) . . . . ?
O2 C7 N2 C6 0.2(4) . . . . ?
C8 C7 N2 C6 -179.6(2) . . . . ?
O1 C18 N2 C7 -176.9(3) . . . . ?
C17 C18 N2 C7 2.2(4) . . . . ?
O1 C18 N2 C6 0.5(4) . . . . ?
C17 C18 N2 C6 179.6(2) . . . . ?
C2 C6 N2 C7 83.3(3) . . . . ?
C2 C6 N2 C18 -94.3(3) . . . . ?
C4 C5 N1 C1 -1.8(4) . . . . ?
C4 C5 N1 Zn1 179.9(2) . . . . ?
C2 C1 N1 C5 0.2(4) . . . . ?
C2 C1 N1 Zn1 178.5(2) . . . . ?
N5 Zn1 N1 C5 -27.1(2) 3_656 . . . ?
N5 Zn1 N1 C5 152.9(2) . . . . ?
N1 Zn1 N1 C5 165(58) 3_656 . . . ?
N4 Zn1 N1 C5 62.5(2) 4_666 . . . ?
N4 Zn1 N1 C5 -117.5(2) 2_545 . . . ?
N5 Zn1 N1 C1 154.6(2) 3_656 . . . ?
N5 Zn1 N1 C1 -25.4(2) . . . . ?
N1 Zn1 N1 C1 -13(58) 3_656 . . . ?
N4 Zn1 N1 C1 -115.8(2) 4_666 . . . ?
N4 Zn1 N1 C1 64.2(2) 2_545 . . . ?
S1 C27 N5 Zn1 -18(9) . . . . ?
N5 Zn1 N5 C27 9.5(7) 3_656 . . . ?
N1 Zn1 N5 C27 145.6(6) . . . . ?
N1 Zn1 N5 C27 -34.4(6) 3_656 . . . ?
N4 Zn1 N5 C27 -128.0(6) 4_666 . . . ?
N4 Zn1 N5 C27 52.0(6) 2_545 . . . ?
C25 C26 N4 C22 2.9(5) . . . . ?
C25 C26 N4 Zn1 -173.0(3) . . . 2 ?
C23 C22 N4 C26 -3.0(4) . . . . ?
C23 C22 N4 Zn1 172.6(2) . . . 2 ?
